data_7045308
loop_
_publ_author_name
'Cui, Chun-Xiao'
'Ren, Shikuo'
'Qiu, Zaozao'
'Xie, Zuowei'

_publ_section_title
;
 Synthesis of carborane-fused carbo- and heterocycles via
 zirconacyclopentane intermediates.
;
_journal_issue 7
_journal_name_full 'Dalton transactions (Cambridge, England : 2003)'
_journal_page_first 2453
_journal_page_last 2459
_journal_paper_doi 10.1039/c7dt04751g
_journal_volume 47
_journal_year 2018
_chemical_formula_moiety 'C21 H36 B10 N2 O2 Zr'
_chemical_formula_sum 'C21 H36 B10 N2 O2 Zr'
_chemical_formula_weight 547.84
_space_group_crystal_system triclinic
_space_group_IT_number 2
_space_group_name_Hall '-P 1'
_space_group_name_H-M_alt 'P -1'
_symmetry_space_group_name_Hall '-P 1'
_symmetry_space_group_name_H-M 'P -1'
_atom_sites_solution_hydrogens geom
_atom_sites_solution_primary direct
_audit_creation_date 2015-07-22
_audit_creation_method
;
Olex2 1.2
(compiled 2015.01.26 svn.r3150 for OlexSys, GUI svn.r4998)
;
_audit_update_record
;
2017-12-15 deposited with the CCDC.
2018-01-16 downloaded from the CCDC.
;
_cell_angle_alpha 79.777(4)
_cell_angle_beta 72.418(3)
_cell_angle_gamma 88.988(3)
_cell_formula_units_Z 2
_cell_length_a 9.7113(18)
_cell_length_b 10.502(2)
_cell_length_c 13.566(3)
_cell_measurement_reflns_used 2753
_cell_measurement_temperature 130(2)
_cell_measurement_theta_max 28.53
_cell_measurement_theta_min 2.30
_cell_volume 1297.0(4)
_computing_cell_refinement 'SAINT v7.68A (Bruker, 2009)'
_computing_data_reduction 'SAINT v7.68A (Bruker, 2009)'
_computing_molecular_graphics 'Olex2 (Dolomanov et al., 2009)'
_computing_publication_material 'Olex2 (Dolomanov et al., 2009)'
_computing_structure_refinement 'XL (Sheldrick, 2008)'
_computing_structure_solution 'XS (Sheldrick, 2008)'
_diffrn_ambient_temperature 130
_diffrn_measured_fraction_theta_full 0.999
_diffrn_measured_fraction_theta_max 0.981
_diffrn_measurement_device_type 'Bruker APEX-II CCD'
_diffrn_measurement_method '\f and \w scans'
_diffrn_radiation_monochromator graphite
_diffrn_radiation_type MoK\a
_diffrn_radiation_wavelength 0.71073
_diffrn_reflns_av_R_equivalents 0.0416
_diffrn_reflns_av_unetI/netI 0.0828
_diffrn_reflns_Laue_measured_fraction_full 0.999
_diffrn_reflns_Laue_measured_fraction_max 0.981
_diffrn_reflns_limit_h_max 13
_diffrn_reflns_limit_h_min -12
_diffrn_reflns_limit_k_max 14
_diffrn_reflns_limit_k_min -14
_diffrn_reflns_limit_l_max 19
_diffrn_reflns_limit_l_min -18
_diffrn_reflns_number 13142
_diffrn_reflns_point_group_measured_fraction_full 0.999
_diffrn_reflns_point_group_measured_fraction_max 0.981
_diffrn_reflns_theta_full 25.242
_diffrn_reflns_theta_max 30.754
_diffrn_reflns_theta_min 1.972
_diffrn_standards_number 0
_exptl_absorpt_coefficient_mu 0.448
_exptl_absorpt_correction_T_max 0.7461
_exptl_absorpt_correction_T_min 0.5637
_exptl_absorpt_correction_type multi-scan
_exptl_absorpt_process_details
;
SADABS-2008/1 (Bruker,2008) was used for absorption correction.
wR2(int) was 0.0614 before and 0.0418 after correction.
The Ratio of minimum to maximum transmission is 0.7555.
The \l/2 correction factor is 0.0015.
;
_exptl_crystal_colour colourless
_exptl_crystal_colour_primary colourless
_exptl_crystal_density_diffrn 1.403
_exptl_crystal_description plate
_exptl_crystal_F_000 564
_exptl_crystal_size_max 0.2
_exptl_crystal_size_mid 0.1
_exptl_crystal_size_min 0.01
_refine_diff_density_max 1.301
_refine_diff_density_min -0.940
_refine_diff_density_rms 0.102
_refine_ls_extinction_method none
_refine_ls_goodness_of_fit_ref 0.851
_refine_ls_hydrogen_treatment constr
_refine_ls_matrix_type full
_refine_ls_number_parameters 327
_refine_ls_number_reflns 7937
_refine_ls_number_restraints 0
_refine_ls_restrained_S_all 0.851
_refine_ls_R_factor_all 0.0750
_refine_ls_R_factor_gt 0.0496
_refine_ls_shift/su_max 0.001
_refine_ls_shift/su_mean 0.000
_refine_ls_structure_factor_coef Fsqd
_refine_ls_weighting_details 'w=1/[\s^2^(Fo^2^)+(0.1000P)^2^] where P=(Fo^2^+2Fc^2^)/3'
_refine_ls_weighting_scheme calc
_refine_ls_wR_factor_gt 0.1243
_refine_ls_wR_factor_ref 0.1440
_reflns_Friedel_coverage 0.000
_reflns_number_gt 5984
_reflns_number_total 7937
_reflns_threshold_expression 'I > 2\s(I)'
_cod_data_source_file c7dt04751g2.cif
_cod_data_source_block 7
_cod_depositor_comments 'Adding full bibliography for 7045305--7045308.cif.'
_cod_database_code 7045308
_shelxl_version_number 2014-3
_shelx_space_group_comment
;
The symmetry employed for this shelxl refinement is uniquely defined
by the following loop, which should always be used as a source of
symmetry information in preference to the above space-group names.
They are only intended as comments.
;
_olex2_refinement_description
;
1. Fixed Uiso
 At 1.2 times of:
  All B(H) groups, All C(H) groups, All C(H,H) groups
 At 1.5 times of:
  All C(H,H,H) groups
2.a Ternary CH refined with riding coordinates:
 C3(H3)
2.b Secondary CH2 refined with riding coordinates:
 C4(H4A,H4B), C5(H5A,H5B), C6(H6A,H6B), C7(H7A,H7B)
2.c Aromatic/amide H refined with riding coordinates:
 C9(H9), C12(H12), C13(H13), C14(H14), C15(H15), C16(H16), C17(H17), C18(H18),
 C19(H19), C20(H20), C21(H21)
2.d Idealised Me refined as rotating group:
 C8(H8A,H8B,H8C), C11(H11A,H11B,H11C)
2.e Boron cage BH refined with riding coordinates:
 B3(H3A), B4(H4), B5(H5), B6(H6), B7(H7), B8(H8), B9(H9A), B10(H10), B11(H11),
 B12(H12A)
;
_olex2_submission_special_instructions 'No special instructions were received'

loop_
_space_group_symop_operation_xyz
'x, y, z'
'-x, -y, -z'

loop_
_atom_site_label
_atom_site_type_symbol
_atom_site_fract_x
_atom_site_fract_y
_atom_site_fract_z
_atom_site_U_iso_or_equiv
_atom_site_adp_type
_atom_site_occupancy
_atom_site_site_symmetry_order
_atom_site_calc_flag
_atom_site_refinement_flags_posn
Zr1 Zr -0.04139(3) 0.27940(2) 0.77950(2) 0.01740(9) Uani 1 1 d .
O1 O 0.5039(3) 0.3793(2) 0.7981(2) 0.0425(6) Uani 1 1 d .
O2 O 0.2846(2) 0.4624(2) 0.81877(19) 0.0306(5) Uani 1 1 d .
N1 N 0.1174(3) 0.1399(2) 0.7751(2) 0.0224(5) Uani 1 1 d .
N2 N 0.1847(3) 0.2404(2) 0.7868(2) 0.0223(5) Uani 1 1 d .
C1 C -0.1599(3) 0.0742(3) 0.7735(2) 0.0196(5) Uani 1 1 d .
C2 C -0.0569(3) -0.0571(3) 0.7351(2) 0.0202(5) Uani 1 1 d .
C3 C 0.1106(3) -0.0425(3) 0.6903(3) 0.0297(7) Uani 1 1 d .
H3 H 0.1323 0.0195 0.6219 0.036 Uiso 1 1 calc R
C4 C 0.1815(3) 0.0173(3) 0.7591(3) 0.0297(7) Uani 1 1 d .
H4A H 0.1659 -0.0413 0.8275 0.036 Uiso 1 1 calc R
H4B H 0.2868 0.0303 0.7240 0.036 Uiso 1 1 calc R
C5 C 0.1785(4) -0.1683(3) 0.6646(3) 0.0372(8) Uani 1 1 d .
H5A H 0.1250 -0.2061 0.6244 0.045 Uiso 1 1 calc R
H5B H 0.1667 -0.2298 0.7312 0.045 Uiso 1 1 calc R
C6 C 0.3392(4) -0.1558(4) 0.6013(3) 0.0408(9) Uani 1 1 d .
H6A H 0.3566 -0.0801 0.5435 0.049 Uiso 1 1 calc R
H6B H 0.3974 -0.1420 0.6474 0.049 Uiso 1 1 calc R
C7 C 0.3849(5) -0.2777(4) 0.5563(4) 0.0499(10) Uani 1 1 d .
H7A H 0.3541 -0.3536 0.6139 0.060 Uiso 1 1 calc R
H7B H 0.3335 -0.2849 0.5046 0.060 Uiso 1 1 calc R
C8 C 0.5423(6) -0.2828(6) 0.5045(5) 0.0755(16) Uani 1 1 d .
H8A H 0.5762 -0.2035 0.4525 0.113 Uiso 1 1 calc GR
H8B H 0.5614 -0.3579 0.4692 0.113 Uiso 1 1 calc GR
H8C H 0.5934 -0.2904 0.5574 0.113 Uiso 1 1 calc GR
C9 C 0.3149(3) 0.2469(3) 0.7934(3) 0.0268(6) Uani 1 1 d .
H9 H 0.3702 0.1713 0.7920 0.032 Uiso 1 1 calc R
C10 C 0.3780(3) 0.3670(3) 0.8028(3) 0.0276(6) Uani 1 1 d .
C11 C 0.3454(4) 0.5794(3) 0.8344(3) 0.0379(8) Uani 1 1 d .
H11A H 0.4181 0.6193 0.7690 0.057 Uiso 1 1 calc GR
H11B H 0.3909 0.5579 0.8903 0.057 Uiso 1 1 calc GR
H11C H 0.2685 0.6401 0.8543 0.057 Uiso 1 1 calc GR
C12 C 0.1116(4) 0.4268(3) 0.6176(2) 0.0288(6) Uani 1 1 d .
H12 H 0.2104 0.4425 0.6108 0.035 Uiso 1 1 calc R
C13 C -0.0045(4) 0.4989(3) 0.6657(2) 0.0300(7) Uani 1 1 d .
H13 H 0.0021 0.5709 0.6979 0.036 Uiso 1 1 calc R
C14 C -0.1320(4) 0.4465(3) 0.6580(3) 0.0311(7) Uani 1 1 d .
H14 H -0.2267 0.4770 0.6831 0.037 Uiso 1 1 calc R
C15 C -0.0933(4) 0.3400(3) 0.6059(2) 0.0285(6) Uani 1 1 d .
H15 H -0.1580 0.2858 0.5901 0.034 Uiso 1 1 calc R
C16 C 0.0572(4) 0.3278(3) 0.5815(2) 0.0276(6) Uani 1 1 d .
H16 H 0.1119 0.2640 0.5468 0.033 Uiso 1 1 calc R
C17 C -0.0678(3) 0.4184(3) 0.9172(2) 0.0235(6) Uani 1 1 d .
H17 H 0.0007 0.4885 0.9007 0.028 Uiso 1 1 calc R
C18 C -0.2023(3) 0.4232(3) 0.8970(2) 0.0250(6) Uani 1 1 d .
H18 H -0.2422 0.4981 0.8674 0.030 Uiso 1 1 calc R
C19 C -0.2667(3) 0.2980(3) 0.9281(2) 0.0250(6) Uani 1 1 d .
H19 H -0.3558 0.2727 0.9205 0.030 Uiso 1 1 calc R
C20 C -0.1755(3) 0.2158(3) 0.9728(2) 0.0261(6) Uani 1 1 d .
H20 H -0.1937 0.1263 1.0018 0.031 Uiso 1 1 calc R
C21 C -0.0532(3) 0.2905(3) 0.9665(2) 0.0253(6) Uani 1 1 d .
H21 H 0.0254 0.2603 0.9911 0.030 Uiso 1 1 calc R
B3 B -0.1481(4) -0.0603(3) 0.8642(3) 0.0228(6) Uani 1 1 d .
H3A H -0.0926 -0.0537 0.9245 0.027 Uiso 1 1 calc R
B4 B -0.3158(4) 0.0093(3) 0.8690(3) 0.0256(7) Uani 1 1 d .
H4 H -0.3752 0.0602 0.9344 0.031 Uiso 1 1 calc R
B5 B -0.3151(4) 0.0644(3) 0.7393(3) 0.0267(7) Uani 1 1 d .
H5 H -0.3733 0.1526 0.7172 0.032 Uiso 1 1 calc R
B6 B -0.1477(4) 0.0252(3) 0.6562(3) 0.0246(7) Uani 1 1 d .
H6 H -0.0915 0.0879 0.5789 0.030 Uiso 1 1 calc R
B7 B -0.1405(4) -0.2009(3) 0.8057(3) 0.0249(7) Uani 1 1 d .
H7 H -0.0817 -0.2885 0.8284 0.030 Uiso 1 1 calc R
B8 B -0.3056(4) -0.1613(3) 0.8902(3) 0.0262(7) Uani 1 1 d .
H8 H -0.3566 -0.2228 0.9691 0.031 Uiso 1 1 calc R
B9 B -0.4095(4) -0.0831(3) 0.8105(3) 0.0291(7) Uani 1 1 d .
H9A H -0.5304 -0.0932 0.8360 0.035 Uiso 1 1 calc R
B10 B -0.3055(4) -0.0721(4) 0.6773(3) 0.0300(7) Uani 1 1 d .
H10 H -0.3566 -0.0738 0.6137 0.036 Uiso 1 1 calc R
B11 B -0.1411(4) -0.1467(3) 0.6749(3) 0.0270(7) Uani 1 1 d .
H11 H -0.0829 -0.1985 0.6097 0.032 Uiso 1 1 calc R
B12 B -0.3012(4) -0.2132(3) 0.7714(3) 0.0276(7) Uani 1 1 d .
H12A H -0.3499 -0.3089 0.7710 0.033 Uiso 1 1 calc R

loop_
_atom_site_aniso_label
_atom_site_aniso_U_11
_atom_site_aniso_U_22
_atom_site_aniso_U_33
_atom_site_aniso_U_23
_atom_site_aniso_U_13
_atom_site_aniso_U_12
Zr1 0.02078(14) 0.01402(13) 0.01962(13) -0.00544(9) -0.00806(10) 0.00100(9)
O1 0.0256(12) 0.0381(14) 0.0726(19) -0.0203(13) -0.0220(13) -0.0002(10)
O2 0.0240(11) 0.0271(11) 0.0442(13) -0.0154(10) -0.0102(10) 0.0001(9)
N1 0.0200(11) 0.0172(11) 0.0337(13) -0.0090(10) -0.0114(10) 0.0016(9)
N2 0.0245(12) 0.0202(11) 0.0260(12) -0.0087(9) -0.0106(10) 0.0003(9)
C1 0.0179(12) 0.0197(13) 0.0210(12) -0.0064(10) -0.0039(10) -0.0002(10)
C2 0.0190(12) 0.0162(12) 0.0260(13) -0.0081(10) -0.0051(10) 0.0014(10)
C3 0.0215(14) 0.0250(15) 0.0444(18) -0.0188(14) -0.0055(13) 0.0015(12)
C4 0.0219(14) 0.0197(14) 0.051(2) -0.0095(13) -0.0154(14) 0.0052(11)
C5 0.0312(17) 0.0310(17) 0.052(2) -0.0161(16) -0.0112(16) 0.0020(14)
C6 0.0213(15) 0.055(2) 0.048(2) -0.0231(18) -0.0062(15) 0.0077(15)
C7 0.053(2) 0.055(3) 0.050(2) -0.024(2) -0.020(2) -0.009(2)
C8 0.066(3) 0.072(4) 0.089(4) -0.048(3) -0.005(3) 0.013(3)
C9 0.0223(14) 0.0232(14) 0.0403(17) -0.0112(12) -0.0141(13) 0.0009(11)
C10 0.0230(14) 0.0274(15) 0.0363(16) -0.0103(13) -0.0120(12) 0.0002(12)
C11 0.0386(19) 0.0310(17) 0.048(2) -0.0209(15) -0.0109(16) -0.0022(14)
C12 0.0351(17) 0.0234(14) 0.0244(14) -0.0005(11) -0.0056(12) -0.0084(12)
C13 0.0460(19) 0.0175(13) 0.0262(15) 0.0003(11) -0.0125(14) -0.0043(13)
C14 0.0382(18) 0.0238(15) 0.0318(16) -0.0011(12) -0.0139(14) 0.0069(13)
C15 0.0425(18) 0.0225(14) 0.0241(14) 0.0013(11) -0.0183(13) -0.0036(13)
C16 0.0402(18) 0.0225(14) 0.0207(13) -0.0050(11) -0.0093(12) -0.0004(12)
C17 0.0276(14) 0.0209(13) 0.0251(13) -0.0111(11) -0.0083(11) 0.0015(11)
C18 0.0296(15) 0.0213(13) 0.0262(14) -0.0089(11) -0.0092(12) 0.0059(11)
C19 0.0243(14) 0.0246(14) 0.0265(14) -0.0121(11) -0.0043(11) 0.0025(11)
C20 0.0357(16) 0.0213(14) 0.0195(13) -0.0059(11) -0.0048(12) 0.0026(12)
C21 0.0329(16) 0.0251(14) 0.0236(14) -0.0122(11) -0.0127(12) 0.0087(12)
B3 0.0289(16) 0.0158(14) 0.0245(15) -0.0049(11) -0.0086(13) 0.0022(12)
B4 0.0205(15) 0.0208(15) 0.0330(17) -0.0077(13) -0.0028(13) -0.0021(12)
B5 0.0238(16) 0.0240(16) 0.0347(18) -0.0058(14) -0.0122(14) -0.0015(13)
B6 0.0272(16) 0.0252(16) 0.0237(15) -0.0095(13) -0.0080(13) -0.0019(13)
B7 0.0259(16) 0.0161(14) 0.0331(17) -0.0063(12) -0.0083(14) -0.0013(12)
B8 0.0248(16) 0.0203(15) 0.0305(17) -0.0047(13) -0.0040(13) -0.0032(12)
B9 0.0212(16) 0.0248(16) 0.042(2) -0.0088(15) -0.0092(14) -0.0029(13)
B10 0.0321(18) 0.0270(17) 0.0376(19) -0.0098(15) -0.0181(16) -0.0033(14)
B11 0.0282(17) 0.0212(15) 0.0324(17) -0.0117(13) -0.0060(14) -0.0055(13)
B12 0.0239(16) 0.0243(16) 0.0345(18) -0.0073(14) -0.0075(14) -0.0039(13)

loop_
_atom_type_symbol
_atom_type_description
_atom_type_scat_dispersion_real
_atom_type_scat_dispersion_imag
_atom_type_scat_source
C C 0.0033 0.0016 'International Tables Vol C Tables 4.2.6.8 and 6.1.1.4'
H H 0.0000 0.0000 'International Tables Vol C Tables 4.2.6.8 and 6.1.1.4'
B B 0.0013 0.0007 'International Tables Vol C Tables 4.2.6.8 and 6.1.1.4'
N N 0.0061 0.0033 'International Tables Vol C Tables 4.2.6.8 and 6.1.1.4'
O O 0.0106 0.0060 'International Tables Vol C Tables 4.2.6.8 and 6.1.1.4'
Zr Zr -2.9673 0.5597 'International Tables Vol C Tables 4.2.6.8 and 6.1.1.4'

loop_
_geom_angle_atom_site_label_1
_geom_angle_atom_site_label_2
_geom_angle_atom_site_label_3
_geom_angle
N1 Zr1 N2 34.73(8)
N1 Zr1 C1 74.66(9)
N1 Zr1 C12 93.65(11)
N1 Zr1 C13 125.14(11)
N1 Zr1 C14 140.62(11)
N1 Zr1 C15 112.39(11)
N1 Zr1 C16 86.72(10)
N1 Zr1 C17 114.80(10)
N1 Zr1 C19 128.04(10)
N1 Zr1 C20 96.50(10)
N1 Zr1 C21 89.66(10)
N2 Zr1 C1 109.27(9)
N2 Zr1 C12 77.43(10)
N2 Zr1 C13 101.09(10)
N2 Zr1 C14 130.69(10)
N2 Zr1 C15 121.42(10)
N2 Zr1 C16 89.10(10)
N2 Zr1 C17 87.92(9)
N2 Zr1 C19 128.43(10)
N2 Zr1 C20 98.54(10)
N2 Zr1 C21 75.21(9)
C1 Zr1 C12 123.05(10)
C1 Zr1 C13 132.84(10)
C1 Zr1 C14 103.24(10)
C1 Zr1 C15 79.64(10)
C1 Zr1 C16 90.88(9)
C1 Zr1 C17 134.63(9)
C1 Zr1 C19 84.57(9)
C1 Zr1 C20 81.61(9)
C1 Zr1 C21 110.24(9)
C12 Zr1 C14 53.70(11)
C12 Zr1 C15 53.36(11)
C12 Zr1 C16 32.23(10)
C12 Zr1 C17 101.27(10)
C12 Zr1 C19 136.48(11)
C12 Zr1 C20 155.14(10)
C12 Zr1 C21 125.52(10)
C13 Zr1 C12 32.50(11)
C13 Zr1 C14 32.42(11)
C13 Zr1 C15 53.60(10)
C13 Zr1 C16 53.78(10)
C13 Zr1 C17 80.19(10)
C13 Zr1 C19 104.00(11)
C13 Zr1 C20 128.92(10)
C13 Zr1 C21 111.91(10)
C14 Zr1 C15 32.50(10)
C14 Zr1 C16 53.90(11)
C14 Zr1 C21 125.93(10)
C15 Zr1 C21 157.79(11)
C16 Zr1 C15 32.35(11)
C16 Zr1 C21 156.79(11)
C17 Zr1 C14 94.84(11)
C17 Zr1 C15 127.30(10)
C17 Zr1 C16 132.25(10)
C17 Zr1 C20 53.90(10)
C17 Zr1 C21 32.57(9)
C19 Zr1 C14 90.02(11)
C19 Zr1 C15 109.75(11)
C19 Zr1 C16 141.54(11)
C19 Zr1 C17 53.81(10)
C19 Zr1 C20 32.63(10)
C19 Zr1 C21 53.76(10)
C20 Zr1 C14 122.43(11)
C20 Zr1 C15 139.55(11)
C20 Zr1 C16 170.69(10)
C20 Zr1 C21 32.36(10)
C10 O2 C11 114.2(2)
N2 N1 Zr1 78.99(16)
N2 N1 C4 124.9(2)
C4 N1 Zr1 155.6(2)
N1 N2 Zr1 66.27(14)
C9 N2 Zr1 166.3(2)
C9 N2 N1 127.4(3)
C2 C1 Zr1 120.78(16)
B3 C1 Zr1 117.08(17)
B3 C1 C2 58.59(17)
B3 C1 B6 108.5(2)
B4 C1 Zr1 122.09(18)
B4 C1 C2 106.4(2)
B4 C1 B3 61.37(19)
B4 C1 B6 110.2(2)
B5 C1 Zr1 124.75(18)
B5 C1 C2 106.8(2)
B5 C1 B3 110.6(2)
B5 C1 B4 61.2(2)
B5 C1 B6 61.69(19)
B6 C1 Zr1 121.96(18)
B6 C1 C2 58.44(18)
C3 C2 C1 120.7(2)
C3 C2 B3 123.0(2)
C3 C2 B6 115.0(2)
C3 C2 B7 121.1(2)
C3 C2 B11 116.3(2)
B3 C2 C1 60.04(17)
B3 C2 B7 63.16(19)
B3 C2 B11 113.5(2)
B6 C2 C1 60.12(17)
B6 C2 B3 111.1(2)
B6 C2 B7 113.6(2)
B6 C2 B11 62.99(19)
B7 C2 C1 111.3(2)
B7 C2 B11 62.24(19)
B11 C2 C1 111.1(2)
C2 C3 H3 106.3
C4 C3 C2 113.7(3)
C4 C3 H3 106.3
C5 C3 C2 112.1(2)
C5 C3 H3 106.3
C5 C3 C4 111.6(3)
N1 C4 C3 108.5(2)
N1 C4 H4A 110.0
N1 C4 H4B 110.0
C3 C4 H4A 110.0
C3 C4 H4B 110.0
H4A C4 H4B 108.4
C3 C5 H5A 108.5
C3 C5 H5B 108.5
C3 C5 C6 114.9(3)
H5A C5 H5B 107.5
C6 C5 H5A 108.5
C6 C5 H5B 108.5
C5 C6 H6A 109.7
C5 C6 H6B 109.7
H6A C6 H6B 108.2
C7 C6 C5 109.9(3)
C7 C6 H6A 109.7
C7 C6 H6B 109.7
C6 C7 H7A 108.6
C6 C7 H7B 108.6
H7A C7 H7B 107.6
C8 C7 C6 114.5(4)
C8 C7 H7A 108.6
C8 C7 H7B 108.6
C7 C8 H8A 109.5
C7 C8 H8B 109.5
C7 C8 H8C 109.5
H8A C8 H8B 109.5
H8A C8 H8C 109.5
H8B C8 H8C 109.5
N2 C9 H9 119.2
N2 C9 C10 121.6(3)
C10 C9 H9 119.2
O1 C10 O2 122.8(3)
O1 C10 C9 122.9(3)
O2 C10 C9 114.3(3)
O2 C11 H11A 109.5
O2 C11 H11B 109.5
O2 C11 H11C 109.5
H11A C11 H11B 109.5
H11A C11 H11C 109.5
H11B C11 H11C 109.5
Zr1 C12 H12 118.7
C13 C12 Zr1 73.20(17)
C13 C12 H12 125.8
C16 C12 Zr1 74.20(17)
C16 C12 H12 125.8
C16 C12 C13 108.4(3)
Zr1 C13 H13 117.2
C12 C13 Zr1 74.30(18)
C12 C13 H13 125.8
C14 C13 Zr1 74.63(18)
C14 C13 C12 108.4(3)
C14 C13 H13 125.8
Zr1 C14 H14 118.8
C13 C14 Zr1 72.95(18)
C13 C14 H14 126.4
C13 C14 C15 107.2(3)
C15 C14 Zr1 73.84(17)
C15 C14 H14 126.4
Zr1 C15 H15 118.7
C14 C15 Zr1 73.66(18)
C14 C15 H15 125.8
C16 C15 Zr1 73.75(17)
C16 C15 C14 108.4(3)
C16 C15 H15 125.8
Zr1 C16 H16 118.3
C12 C16 Zr1 73.57(17)
C12 C16 C15 107.6(3)
C12 C16 H16 126.2
C15 C16 Zr1 73.90(17)
C15 C16 H16 126.2
Zr1 C17 H17 116.8
C18 C17 Zr1 75.18(16)
C18 C17 H17 126.1
C18 C17 C21 107.7(3)
C21 C17 Zr1 74.02(16)
C21 C17 H17 126.1
Zr1 C18 H18 120.8
C17 C18 Zr1 72.53(16)
C17 C18 H18 125.9
C19 C18 Zr1 72.55(17)
C19 C18 C17 108.2(3)
C19 C18 H18 125.9
Zr1 C19 H19 116.9
C18 C19 Zr1 75.33(17)
C18 C19 H19 126.0
C18 C19 C20 108.1(3)
C20 C19 Zr1 73.81(17)
C20 C19 H19 126.0
Zr1 C20 H20 118.3
C19 C20 Zr1 73.56(17)
C19 C20 H20 126.1
C21 C20 Zr1 74.06(17)
C21 C20 C19 107.8(3)
C21 C20 H20 126.1
Zr1 C21 H21 118.9
C17 C21 Zr1 73.42(16)
C17 C21 H21 126.0
C20 C21 Zr1 73.58(16)
C20 C21 C17 108.1(3)
C20 C21 H21 126.0
C1 B3 H3A 121.0
C1 B3 B4 59.21(18)
C1 B3 B7 108.7(2)
C1 B3 B8 107.3(2)
C2 B3 C1 61.37(17)
C2 B3 H3A 122.9
C2 B3 B4 106.8(2)
C2 B3 B7 58.59(18)
C2 B3 B8 105.1(2)
B4 B3 H3A 122.3
B4 B3 B7 107.3(2)
B4 B3 B8 59.87(19)
B7 B3 H3A 122.1
B8 B3 H3A 123.1
B8 B3 B7 59.01(19)
C1 B4 B3 59.42(18)
C1 B4 H4 122.4
C1 B4 B5 59.16(18)
C1 B4 B8 108.1(2)
C1 B4 B9 107.7(2)
B3 B4 H4 121.7
B3 B4 B8 60.70(19)
B3 B4 B9 108.6(2)
B5 B4 B3 107.4(2)
B5 B4 H4 121.7
B5 B4 B8 108.9(3)
B5 B4 B9 60.6(2)
B8 B4 H4 120.9
B8 B4 B9 60.4(2)
B9 B4 H4 121.3
C1 B5 B4 59.68(18)
C1 B5 H5 122.0
C1 B5 B6 59.52(18)
C1 B5 B9 107.9(2)
C1 B5 B10 108.0(2)
B4 B5 H5 121.8
B4 B5 B6 107.3(2)
B4 B5 B9 60.3(2)
B4 B5 B10 108.1(3)
B6 B5 H5 122.1
B6 B5 B9 107.7(3)
B6 B5 B10 60.3(2)
B9 B5 H5 121.7
B10 B5 H5 121.5
B10 B5 B9 59.8(2)
C1 B6 B5 58.79(18)
C1 B6 H6 121.2
C1 B6 B10 107.2(2)
C1 B6 B11 108.8(2)
C2 B6 C1 61.44(17)
C2 B6 B5 106.9(2)
C2 B6 H6 122.7
C2 B6 B10 105.6(2)
C2 B6 B11 58.84(19)
B5 B6 H6 122.3
B5 B6 B10 60.1(2)
B5 B6 B11 107.7(2)
B10 B6 H6 122.9
B10 B6 B11 59.3(2)
B11 B6 H6 121.8
C2 B7 B3 58.25(17)
C2 B7 H7 124.0
C2 B7 B8 106.0(2)
C2 B7 B11 58.94(18)
C2 B7 B12 105.8(2)
B3 B7 H7 122.0
B8 B7 B3 60.45(19)
B8 B7 H7 121.6
B8 B7 B11 108.0(3)
B8 B7 B12 60.6(2)
B11 B7 B3 106.9(2)
B11 B7 H7 122.1
B11 B7 B12 59.7(2)
B12 B7 B3 108.2(2)
B12 B7 H7 121.9
B3 B8 H8 122.0
B4 B8 B3 59.43(18)
B4 B8 H8 121.9
B4 B8 B9 59.8(2)
B4 B8 B12 107.6(3)
B7 B8 B3 60.54(19)
B7 B8 B4 108.2(2)
B7 B8 H8 121.4
B7 B8 B9 107.7(3)
B7 B8 B12 60.1(2)
B9 B8 B3 107.1(2)
B9 B8 H8 122.3
B12 B8 B3 107.9(2)
B12 B8 H8 121.9
B12 B8 B9 59.5(2)
B4 B9 B5 59.1(2)
B4 B9 B8 59.7(2)
B4 B9 H9A 122.3
B5 B9 B8 107.1(2)
B5 B9 H9A 122.1
B8 B9 H9A 122.0
B10 B9 B4 107.3(2)
B10 B9 B5 60.0(2)
B10 B9 B8 108.1(3)
B10 B9 H9A 121.6
B12 B9 B4 108.1(3)
B12 B9 B5 108.5(3)
B12 B9 B8 60.2(2)
B12 B9 H9A 121.1
B12 B9 B10 60.6(2)
B5 B10 B6 59.61(19)
B5 B10 H10 121.6
B5 B10 B12 107.9(3)
B6 B10 H10 121.9
B6 B10 B12 107.6(3)
B9 B10 B5 60.2(2)
B9 B10 B6 107.5(2)
B9 B10 H10 122.0
B9 B10 B12 59.7(2)
B11 B10 B5 108.2(2)
B11 B10 B6 60.4(2)
B11 B10 B9 107.6(3)
B11 B10 H10 121.7
B11 B10 B12 59.6(2)
B12 B10 H10 122.1
C2 B11 B6 58.17(18)
C2 B11 B7 58.82(18)
C2 B11 B10 105.9(2)
C2 B11 H11 124.1
C2 B11 B12 106.1(2)
B6 B11 H11 122.1
B7 B11 B6 106.9(2)
B7 B11 H11 121.8
B10 B11 B6 60.3(2)
B10 B11 B7 108.6(3)
B10 B11 H11 121.4
B10 B11 B12 60.9(2)
B12 B11 B6 108.5(3)
B12 B11 B7 60.3(2)
B12 B11 H11 121.4
B7 B12 B8 59.4(2)
B7 B12 B10 107.4(2)
B7 B12 H12A 122.0
B8 B12 B10 107.5(2)
B8 B12 H12A 122.0
B9 B12 B7 107.8(2)
B9 B12 B8 60.3(2)
B9 B12 B10 59.7(2)
B9 B12 H12A 121.7
B10 B12 H12A 122.2
B11 B12 B7 60.0(2)
B11 B12 B8 107.4(2)
B11 B12 B9 107.6(2)
B11 B12 B10 59.5(2)
B11 B12 H12A 122.1

loop_
_geom_bond_atom_site_label_1
_geom_bond_atom_site_label_2
_geom_bond_distance
Zr1 N1 2.103(2)
Zr1 N2 2.255(3)
Zr1 C1 2.487(3)
Zr1 C12 2.516(3)
Zr1 C13 2.502(3)
Zr1 C14 2.523(3)
Zr1 C15 2.526(3)
Zr1 C16 2.524(3)
Zr1 C17 2.521(3)
Zr1 C19 2.519(3)
Zr1 C20 2.522(3)
Zr1 C21 2.529(3)
O1 C10 1.212(4)
O2 C10 1.342(4)
O2 C11 1.448(4)
N1 N2 1.309(3)
N1 C4 1.443(4)
N2 C9 1.297(4)
C1 C2 1.750(4)
C1 B3 1.728(4)
C1 B4 1.724(4)
C1 B5 1.715(4)
C1 B6 1.728(4)
C2 C3 1.555(4)
C2 B3 1.702(4)
C2 B6 1.698(5)
C2 B7 1.708(4)
C2 B11 1.710(4)
C3 H3 1.0000
C3 C4 1.533(4)
C3 C5 1.515(4)
C4 H4A 0.9900
C4 H4B 0.9900
C5 H5A 0.9900
C5 H5B 0.9900
C5 C6 1.532(5)
C6 H6A 0.9900
C6 H6B 0.9900
C6 C7 1.517(5)
C7 H7A 0.9900
C7 H7B 0.9900
C7 C8 1.481(6)
C8 H8A 0.9800
C8 H8B 0.9800
C8 H8C 0.9800
C9 H9 0.9500
C9 C10 1.454(4)
C11 H11A 0.9800
C11 H11B 0.9800
C11 H11C 0.9800
C12 H12 0.9500
C12 C13 1.404(5)
C12 C16 1.399(4)
C13 H13 0.9500
C13 C14 1.403(5)
C14 H14 0.9500
C14 C15 1.413(5)
C15 H15 0.9500
C15 C16 1.406(5)
C16 H16 0.9500
C17 H17 0.9500
C17 C18 1.412(4)
C17 C21 1.416(4)
C18 H18 0.9500
C18 C19 1.404(4)
C19 H19 0.9500
C19 C20 1.416(4)
C20 H20 0.9500
C20 C21 1.408(4)
C21 H21 0.9500
B3 H3A 1.1200
B3 B4 1.762(5)
B3 B7 1.786(5)
B3 B8 1.784(5)
B4 H4 1.1200
B4 B5 1.750(5)
B4 B8 1.770(5)
B4 B9 1.772(5)
B5 H5 1.1200
B5 B6 1.765(5)
B5 B9 1.776(5)
B5 B10 1.774(5)
B6 H6 1.1200
B6 B10 1.778(5)
B6 B11 1.781(5)
B7 H7 1.1200
B7 B8 1.758(5)
B7 B11 1.767(5)
B7 B12 1.771(5)
B8 H8 1.1200
B8 B9 1.782(5)
B8 B12 1.780(5)
B9 H9A 1.1200
B9 B10 1.769(6)
B9 B12 1.768(5)
B10 H10 1.1200
B10 B11 1.760(5)
B10 B12 1.785(5)
B11 H11 1.1200
B11 B12 1.761(5)
B12 H12A 1.1200

loop_
_geom_torsion_atom_site_label_1
_geom_torsion_atom_site_label_2
_geom_torsion_atom_site_label_3
_geom_torsion_atom_site_label_4
_geom_torsion
Zr1 N1 N2 C9 -179.9(3)
Zr1 N1 C4 C3 19.5(7)
Zr1 N2 C9 C10 -1.8(12)
Zr1 C1 C2 C3 -7.9(3)
Zr1 C1 C2 B3 104.9(2)
Zr1 C1 C2 B6 -110.9(2)
Zr1 C1 C2 B7 143.29(19)
Zr1 C1 C2 B11 -149.38(19)
Zr1 C1 B3 C2 -111.18(19)
Zr1 C1 B3 B4 113.6(2)
Zr1 C1 B3 B7 -146.92(19)
Zr1 C1 B3 B8 150.73(18)
Zr1 C1 B4 B3 -105.7(2)
Zr1 C1 B4 B5 115.0(2)
Zr1 C1 B4 B8 -143.3(2)
Zr1 C1 B4 B9 152.8(2)
Zr1 C1 B5 B4 -110.9(2)
Zr1 C1 B5 B6 111.0(2)
Zr1 C1 B5 B9 -148.6(2)
Zr1 C1 B5 B10 148.3(2)
Zr1 C1 B6 C2 108.9(2)
Zr1 C1 B6 B5 -115.3(2)
Zr1 C1 B6 B10 -152.3(2)
Zr1 C1 B6 B11 145.02(19)
Zr1 C12 C13 C14 -67.5(2)
Zr1 C12 C16 C15 66.6(2)
Zr1 C13 C14 C15 -66.4(2)
Zr1 C14 C15 C16 -66.1(2)
Zr1 C15 C16 C12 -66.4(2)
Zr1 C17 C18 C19 64.3(2)
Zr1 C17 C21 C20 -65.9(2)
Zr1 C18 C19 C20 67.1(2)
Zr1 C19 C20 C21 66.7(2)
Zr1 C20 C21 C17 65.8(2)
N1 N2 C9 C10 177.9(3)
N2 N1 C4 C3 -148.2(3)
N2 C9 C10 O1 -172.1(3)
N2 C9 C10 O2 8.8(5)
C1 C2 C3 C4 50.9(4)
C1 C2 C3 C5 178.6(3)
C1 C2 B3 B4 39.2(2)
C1 C2 B3 B7 139.6(2)
C1 C2 B3 B8 101.7(2)
C1 C2 B6 B5 -38.57(19)
C1 C2 B6 B10 -101.4(2)
C1 C2 B6 B11 -139.4(2)
C1 C2 B7 B3 -37.1(2)
C1 C2 B7 B8 1.6(3)
C1 C2 B7 B11 103.4(2)
C1 C2 B7 B12 64.9(3)
C1 C2 B11 B6 37.2(2)
C1 C2 B11 B7 -103.7(2)
C1 C2 B11 B10 -1.2(3)
C1 C2 B11 B12 -64.9(3)
C1 B3 B4 B5 35.9(2)
C1 B3 B4 B8 138.2(2)
C1 B3 B4 B9 100.0(3)
C1 B3 B7 C2 36.9(2)
C1 B3 B7 B8 -99.4(3)
C1 B3 B7 B11 2.2(3)
C1 B3 B7 B12 -60.7(3)
C1 B3 B8 B4 -36.8(2)
C1 B3 B8 B7 101.8(3)
C1 B3 B8 B9 0.8(3)
C1 B3 B8 B12 63.5(3)
C1 B4 B5 B6 37.0(2)
C1 B4 B5 B9 137.9(3)
C1 B4 B5 B10 100.7(3)
C1 B4 B8 B3 37.1(2)
C1 B4 B8 B7 -0.2(3)
C1 B4 B8 B9 -100.5(3)
C1 B4 B8 B12 -63.6(3)
C1 B4 B9 B5 -37.1(2)
C1 B4 B9 B8 101.2(3)
C1 B4 B9 B10 0.0(3)
C1 B4 B9 B12 64.0(3)
C1 B5 B6 C2 39.8(2)
C1 B5 B6 B10 138.4(3)
C1 B5 B6 B11 101.7(3)
C1 B5 B9 B4 37.4(2)
C1 B5 B9 B8 0.5(3)
C1 B5 B9 B10 -100.8(3)
C1 B5 B9 B12 -63.0(3)
C1 B5 B10 B6 -37.0(2)
C1 B5 B10 B9 100.6(3)
C1 B5 B10 B11 0.4(3)
C1 B5 B10 B12 63.4(3)
C1 B6 B10 B5 36.5(2)
C1 B6 B10 B9 -1.4(3)
C1 B6 B10 B11 -102.1(3)
C1 B6 B10 B12 -64.3(3)
C1 B6 B11 C2 -37.2(2)
C1 B6 B11 B7 -2.9(3)
C1 B6 B11 B10 99.3(3)
C1 B6 B11 B12 60.7(3)
C2 C1 B3 B4 -135.2(2)
C2 C1 B3 B7 -35.7(2)
C2 C1 B3 B8 -98.1(2)
C2 C1 B4 B3 38.8(2)
C2 C1 B4 B5 -100.5(2)
C2 C1 B4 B8 1.1(3)
C2 C1 B4 B9 -62.7(3)
C2 C1 B5 B4 99.8(2)
C2 C1 B5 B6 -38.4(2)
C2 C1 B5 B9 62.1(3)
C2 C1 B5 B10 -1.1(3)
C2 C1 B6 B5 135.8(2)
C2 C1 B6 B10 98.7(3)
C2 C1 B6 B11 36.1(2)
C2 C3 C4 N1 -55.3(4)
C2 C3 C5 C6 169.0(3)
C2 B3 B4 C1 -40.2(2)
C2 B3 B4 B5 -4.3(3)
C2 B3 B4 B8 98.0(2)
C2 B3 B4 B9 59.7(3)
C2 B3 B7 B8 -136.3(3)
C2 B3 B7 B11 -34.7(2)
C2 B3 B7 B12 -97.7(3)
C2 B3 B8 B4 -101.0(2)
C2 B3 B8 B7 37.7(2)
C2 B3 B8 B9 -63.4(3)
C2 B3 B8 B12 -0.6(3)
C2 B6 B10 B5 100.8(2)
C2 B6 B10 B9 62.9(3)
C2 B6 B10 B11 -37.7(2)
C2 B6 B10 B12 0.0(3)
C2 B6 B11 B7 34.3(2)
C2 B6 B11 B10 136.5(3)
C2 B6 B11 B12 97.9(3)
C2 B7 B8 B3 -37.7(2)
C2 B7 B8 B4 -0.9(3)
C2 B7 B8 B9 62.4(3)
C2 B7 B8 B12 99.4(3)
C2 B7 B11 B6 -34.0(2)
C2 B7 B11 B10 -97.6(2)
C2 B7 B11 B12 -136.1(2)
C2 B7 B12 B8 -99.7(2)
C2 B7 B12 B9 -62.3(3)
C2 B7 B12 B10 0.7(3)
C2 B7 B12 B11 38.2(2)
C2 B11 B12 B7 -38.2(2)
C2 B11 B12 B8 -0.9(3)
C2 B11 B12 B9 62.6(3)
C2 B11 B12 B10 99.5(3)
C3 C2 B3 C1 109.2(3)
C3 C2 B3 B4 148.5(3)
C3 C2 B3 B7 -111.2(3)
C3 C2 B3 B8 -149.0(3)
C3 C2 B6 C1 -112.5(2)
C3 C2 B6 B5 -151.1(2)
C3 C2 B6 B10 146.1(2)
C3 C2 B6 B11 108.1(3)
C3 C2 B7 B3 114.0(3)
C3 C2 B7 B8 152.7(3)
C3 C2 B7 B11 -105.5(3)
C3 C2 B7 B12 -144.0(3)
C3 C2 B11 B6 -106.1(3)
C3 C2 B11 B7 113.0(3)
C3 C2 B11 B10 -144.5(3)
C3 C2 B11 B12 151.8(3)
C3 C5 C6 C7 -165.2(3)
C4 N1 N2 Zr1 174.9(3)
C4 N1 N2 C9 -5.0(5)
C4 C3 C5 C6 -62.1(4)
C5 C3 C4 N1 176.7(3)
C5 C6 C7 C8 -173.0(4)
C11 O2 C10 O1 -2.6(5)
C11 O2 C10 C9 176.5(3)
C12 C13 C14 Zr1 67.2(2)
C12 C13 C14 C15 0.8(4)
C13 C12 C16 Zr1 -65.8(2)
C13 C12 C16 C15 0.9(4)
C13 C14 C15 Zr1 65.8(2)
C13 C14 C15 C16 -0.3(3)
C14 C15 C16 Zr1 66.0(2)
C14 C15 C16 C12 -0.4(3)
C16 C12 C13 Zr1 66.4(2)
C16 C12 C13 C14 -1.0(4)
C17 C18 C19 Zr1 -64.2(2)
C17 C18 C19 C20 2.9(3)
C18 C17 C21 Zr1 68.2(2)
C18 C17 C21 C20 2.3(3)
C18 C19 C20 Zr1 -68.1(2)
C18 C19 C20 C21 -1.5(3)
C19 C20 C21 Zr1 -66.4(2)
C19 C20 C21 C17 -0.5(3)
C21 C17 C18 Zr1 -67.4(2)
C21 C17 C18 C19 -3.2(3)
B3 C1 C2 C3 -112.8(3)
B3 C1 C2 B6 144.2(2)
B3 C1 C2 B7 38.4(2)
B3 C1 C2 B11 105.7(3)
B3 C1 B4 B5 -139.3(2)
B3 C1 B4 B8 -37.7(2)
B3 C1 B4 B9 -101.5(3)
B3 C1 B5 B4 37.7(2)
B3 C1 B5 B6 -100.5(2)
B3 C1 B5 B9 0.0(3)
B3 C1 B5 B10 -63.2(3)
B3 C1 B6 C2 -31.8(2)
B3 C1 B6 B5 104.0(2)
B3 C1 B6 B10 67.0(3)
B3 C1 B6 B11 4.3(3)
B3 C2 C3 C4 -21.3(4)
B3 C2 C3 C5 106.4(3)
B3 C2 B6 C1 32.9(2)
B3 C2 B6 B5 -5.6(3)
B3 C2 B6 B10 -68.5(3)
B3 C2 B6 B11 -106.4(2)
B3 C2 B7 B8 38.7(2)
B3 C2 B7 B11 140.5(2)
B3 C2 B7 B12 102.0(3)
B3 C2 B11 B6 102.7(3)
B3 C2 B11 B7 -38.3(2)
B3 C2 B11 B10 64.2(3)
B3 C2 B11 B12 0.6(3)
B3 B4 B5 C1 -36.0(2)
B3 B4 B5 B6 1.0(3)
B3 B4 B5 B9 101.9(3)
B3 B4 B5 B10 64.6(3)
B3 B4 B8 B7 -37.3(2)
B3 B4 B8 B9 -137.6(3)
B3 B4 B8 B12 -100.8(3)
B3 B4 B9 B5 -100.0(3)
B3 B4 B9 B8 38.4(2)
B3 B4 B9 B10 -62.8(3)
B3 B4 B9 B12 1.2(3)
B3 B7 B8 B4 36.8(2)
B3 B7 B8 B9 100.0(2)
B3 B7 B8 B12 137.1(2)
B3 B7 B11 C2 34.4(2)
B3 B7 B11 B6 0.4(3)
B3 B7 B11 B10 -63.2(3)
B3 B7 B11 B12 -101.6(3)
B3 B7 B12 B8 -38.6(2)
B3 B7 B12 B9 -1.1(3)
B3 B7 B12 B10 61.8(3)
B3 B7 B12 B11 99.3(3)
B3 B8 B9 B4 -37.4(2)
B3 B8 B9 B5 -0.8(3)
B3 B8 B9 B10 62.5(3)
B3 B8 B9 B12 101.1(3)
B3 B8 B12 B7 38.5(2)
B3 B8 B12 B9 -99.7(3)
B3 B8 B12 B10 -61.7(3)
B3 B8 B12 B11 1.0(3)
B4 C1 C2 C3 -152.9(3)
B4 C1 C2 B3 -40.1(2)
B4 C1 C2 B6 104.0(2)
B4 C1 C2 B7 -1.8(3)
B4 C1 C2 B11 65.6(3)
B4 C1 B3 C2 135.2(2)
B4 C1 B3 B7 99.5(3)
B4 C1 B3 B8 37.1(2)
B4 C1 B5 B6 -138.2(2)
B4 C1 B5 B9 -37.7(2)
B4 C1 B5 B10 -100.9(3)
B4 C1 B6 C2 -97.3(2)
B4 C1 B6 B5 38.5(2)
B4 C1 B6 B10 1.5(3)
B4 C1 B6 B11 -61.2(3)
B4 B3 B7 C2 99.5(2)
B4 B3 B7 B8 -36.8(2)
B4 B3 B7 B11 64.8(3)
B4 B3 B7 B12 1.8(3)
B4 B3 B8 B7 138.6(3)
B4 B3 B8 B9 37.6(2)
B4 B3 B8 B12 100.3(3)
B4 B5 B6 C1 -37.1(2)
B4 B5 B6 C2 2.7(3)
B4 B5 B6 B10 101.3(3)
B4 B5 B6 B11 64.6(3)
B4 B5 B9 B8 -36.9(2)
B4 B5 B9 B10 -138.2(3)
B4 B5 B9 B12 -100.4(3)
B4 B5 B10 B6 -100.1(3)
B4 B5 B10 B9 37.5(2)
B4 B5 B10 B11 -62.7(3)
B4 B5 B10 B12 0.3(3)
B4 B8 B9 B5 36.6(2)
B4 B8 B9 B10 99.9(3)
B4 B8 B9 B12 138.5(3)
B4 B8 B12 B7 101.3(3)
B4 B8 B12 B9 -37.0(2)
B4 B8 B12 B10 1.0(3)
B4 B8 B12 B11 63.7(3)
B4 B9 B10 B5 -36.8(2)
B4 B9 B10 B6 0.8(3)
B4 B9 B10 B11 64.6(3)
B4 B9 B10 B12 101.4(3)
B4 B9 B12 B7 0.0(3)
B4 B9 B12 B8 37.0(2)
B4 B9 B12 B10 -100.1(3)
B4 B9 B12 B11 -63.4(3)
B5 C1 C2 C3 142.9(3)
B5 C1 C2 B3 -104.3(2)
B5 C1 C2 B6 39.9(2)
B5 C1 C2 B7 -65.9(3)
B5 C1 C2 B11 1.5(3)
B5 C1 B3 C2 97.6(2)
B5 C1 B3 B4 -37.6(2)
B5 C1 B3 B7 61.9(3)
B5 C1 B3 B8 -0.5(3)
B5 C1 B4 B3 139.3(2)
B5 C1 B4 B8 101.6(3)
B5 C1 B4 B9 37.8(2)
B5 C1 B6 C2 -135.8(2)
B5 C1 B6 B10 -37.0(2)
B5 C1 B6 B11 -99.7(3)
B5 B4 B8 B3 99.9(3)
B5 B4 B8 B7 62.6(3)
B5 B4 B8 B9 -37.7(2)
B5 B4 B8 B12 -0.9(3)
B5 B4 B9 B8 138.4(3)
B5 B4 B9 B10 37.2(2)
B5 B4 B9 B12 101.2(3)
B5 B6 B10 B9 -37.9(2)
B5 B6 B10 B11 -138.5(3)
B5 B6 B10 B12 -100.8(3)
B5 B6 B11 C2 -99.4(2)
B5 B6 B11 B7 -65.1(3)
B5 B6 B11 B10 37.1(2)
B5 B6 B11 B12 -1.5(3)
B5 B9 B10 B6 37.6(2)
B5 B9 B10 B11 101.3(3)
B5 B9 B10 B12 138.1(3)
B5 B9 B12 B7 62.6(3)
B5 B9 B12 B8 99.6(3)
B5 B9 B12 B10 -37.6(2)
B5 B9 B12 B11 -0.8(3)
B5 B10 B11 C2 0.5(3)
B5 B10 B11 B6 -37.0(2)
B5 B10 B11 B7 62.3(3)
B5 B10 B11 B12 100.4(3)
B5 B10 B12 B7 -63.3(3)
B5 B10 B12 B8 -0.8(3)
B5 B10 B12 B9 37.5(2)
B5 B10 B12 B11 -101.0(3)
B6 C1 C2 C3 103.0(3)
B6 C1 C2 B3 -144.2(2)
B6 C1 C2 B7 -105.8(2)
B6 C1 C2 B11 -38.5(2)
B6 C1 B3 C2 31.7(2)
B6 C1 B3 B4 -103.5(2)
B6 C1 B3 B7 -4.0(3)
B6 C1 B3 B8 -66.4(3)
B6 C1 B4 B3 100.6(2)
B6 C1 B4 B5 -38.7(2)
B6 C1 B4 B8 62.9(3)
B6 C1 B4 B9 -1.0(3)
B6 C1 B5 B4 138.2(2)
B6 C1 B5 B9 100.5(3)
B6 C1 B5 B10 37.3(2)
B6 C2 C3 C4 119.6(3)
B6 C2 C3 C5 -112.7(3)
B6 C2 B3 C1 -33.0(2)
B6 C2 B3 B4 6.3(3)
B6 C2 B3 B7 106.6(2)
B6 C2 B3 B8 68.8(3)
B6 C2 B7 B3 -102.7(3)
B6 C2 B7 B8 -64.0(3)
B6 C2 B7 B11 37.8(2)
B6 C2 B7 B12 -0.7(3)
B6 C2 B11 B7 -140.9(2)
B6 C2 B11 B10 -38.4(2)
B6 C2 B11 B12 -102.1(3)
B6 B5 B9 B4 100.3(3)
B6 B5 B9 B8 63.4(3)
B6 B5 B9 B10 -38.0(2)
B6 B5 B9 B12 -0.2(3)
B6 B5 B10 B9 137.6(3)
B6 B5 B10 B11 37.3(2)
B6 B5 B10 B12 100.3(3)
B6 B10 B11 C2 37.5(2)
B6 B10 B11 B7 99.3(2)
B6 B10 B11 B12 137.4(3)
B6 B10 B12 B7 -0.4(3)
B6 B10 B12 B8 62.1(3)
B6 B10 B12 B9 100.4(3)
B6 B10 B12 B11 -38.1(2)
B6 B11 B12 B7 -99.3(3)
B6 B11 B12 B8 -62.1(3)
B6 B11 B12 B9 1.4(3)
B6 B11 B12 B10 38.3(2)
B7 C2 C3 C4 -97.5(3)
B7 C2 C3 C5 30.2(4)
B7 C2 B3 C1 -139.6(2)
B7 C2 B3 B4 -100.4(2)
B7 C2 B3 B8 -37.8(2)
B7 C2 B6 C1 101.9(2)
B7 C2 B6 B5 63.3(3)
B7 C2 B6 B10 0.5(3)
B7 C2 B6 B11 -37.5(2)
B7 C2 B11 B6 140.9(2)
B7 C2 B11 B10 102.5(3)
B7 C2 B11 B12 38.8(2)
B7 B3 B4 C1 -101.8(2)
B7 B3 B4 B5 -65.9(3)
B7 B3 B4 B8 36.4(2)
B7 B3 B4 B9 -1.8(3)
B7 B3 B8 B4 -138.6(3)
B7 B3 B8 B9 -101.0(3)
B7 B3 B8 B12 -38.3(2)
B7 B8 B9 B4 -101.2(2)
B7 B8 B9 B5 -64.6(3)
B7 B8 B9 B10 -1.3(3)
B7 B8 B9 B12 37.3(2)
B7 B8 B12 B9 -138.2(2)
B7 B8 B12 B10 -100.2(3)
B7 B8 B12 B11 -37.5(2)
B7 B11 B12 B8 37.2(2)
B7 B11 B12 B9 100.8(3)
B7 B11 B12 B10 137.7(2)
B8 B3 B4 C1 -138.2(2)
B8 B3 B4 B5 -102.3(3)
B8 B3 B4 B9 -38.3(2)
B8 B3 B7 C2 136.3(3)
B8 B3 B7 B11 101.5(3)
B8 B3 B7 B12 38.6(2)
B8 B4 B5 C1 -100.3(2)
B8 B4 B5 B6 -63.2(3)
B8 B4 B5 B9 37.7(2)
B8 B4 B5 B10 0.4(3)
B8 B4 B9 B5 -138.4(3)
B8 B4 B9 B10 -101.2(3)
B8 B4 B9 B12 -37.2(2)
B8 B7 B11 C2 98.1(2)
B8 B7 B11 B6 64.1(3)
B8 B7 B11 B10 0.5(3)
B8 B7 B11 B12 -37.9(2)
B8 B7 B12 B9 37.4(2)
B8 B7 B12 B10 100.4(3)
B8 B7 B12 B11 137.9(2)
B8 B9 B10 B5 -99.8(3)
B8 B9 B10 B6 -62.2(3)
B8 B9 B10 B11 1.5(3)
B8 B9 B10 B12 38.4(2)
B8 B9 B12 B7 -37.0(2)
B8 B9 B12 B10 -137.2(2)
B8 B9 B12 B11 -100.4(3)
B9 B4 B5 C1 -137.9(3)
B9 B4 B5 B6 -100.9(3)
B9 B4 B5 B10 -37.3(2)
B9 B4 B8 B3 137.6(3)
B9 B4 B8 B7 100.3(3)
B9 B4 B8 B12 36.8(2)
B9 B5 B6 C1 -100.7(3)
B9 B5 B6 C2 -60.9(3)
B9 B5 B6 B10 37.7(2)
B9 B5 B6 B11 1.0(3)
B9 B5 B10 B6 -137.6(3)
B9 B5 B10 B11 -100.2(3)
B9 B5 B10 B12 -37.2(2)
B9 B8 B12 B7 138.2(2)
B9 B8 B12 B10 38.0(2)
B9 B8 B12 B11 100.7(3)
B9 B10 B11 C2 -63.1(3)
B9 B10 B11 B6 -100.6(3)
B9 B10 B11 B7 -1.3(3)
B9 B10 B11 B12 36.9(2)
B9 B10 B12 B7 -100.8(3)
B9 B10 B12 B8 -38.3(2)
B9 B10 B12 B11 -138.5(3)
B10 B5 B6 C1 -138.4(3)
B10 B5 B6 C2 -98.6(3)
B10 B5 B6 B11 -36.7(2)
B10 B5 B9 B4 138.2(3)
B10 B5 B9 B8 101.3(3)
B10 B5 B9 B12 37.8(2)
B10 B6 B11 C2 -136.5(3)
B10 B6 B11 B7 -102.2(3)
B10 B6 B11 B12 -38.6(2)
B10 B9 B12 B7 100.1(3)
B10 B9 B12 B8 137.2(2)
B10 B9 B12 B11 36.8(2)
B10 B11 B12 B7 -137.7(2)
B10 B11 B12 B8 -100.4(3)
B10 B11 B12 B9 -36.9(2)
B11 C2 C3 C4 -169.6(3)
B11 C2 C3 C5 -41.8(4)
B11 C2 B3 C1 -101.7(2)
B11 C2 B3 B4 -62.5(3)
B11 C2 B3 B7 37.9(2)
B11 C2 B3 B8 0.0(3)
B11 C2 B6 C1 139.4(2)
B11 C2 B6 B5 100.8(2)
B11 C2 B6 B10 37.9(2)
B11 C2 B7 B3 -140.5(2)
B11 C2 B7 B8 -101.8(3)
B11 C2 B7 B12 -38.5(2)
B11 B6 B10 B5 138.5(3)
B11 B6 B10 B9 100.6(3)
B11 B6 B10 B12 37.7(2)
B11 B7 B8 B3 -99.6(2)
B11 B7 B8 B4 -62.8(3)
B11 B7 B8 B9 0.5(3)
B11 B7 B8 B12 37.5(2)
B11 B7 B12 B8 -137.9(2)
B11 B7 B12 B9 -100.4(3)
B11 B7 B12 B10 -37.5(2)
B11 B10 B12 B7 37.7(2)
B11 B10 B12 B8 100.2(3)
B11 B10 B12 B9 138.5(3)
B12 B7 B8 B3 -137.1(2)
B12 B7 B8 B4 -100.3(3)
B12 B7 B8 B9 -37.1(2)
B12 B7 B11 C2 136.1(2)
B12 B7 B11 B6 102.0(3)
B12 B7 B11 B10 38.4(2)
B12 B8 B9 B4 -138.5(3)
B12 B8 B9 B5 -101.9(3)
B12 B8 B9 B10 -38.6(2)
B12 B9 B10 B5 -138.1(3)
B12 B9 B10 B6 -100.5(3)
B12 B9 B10 B11 -36.8(2)
B12 B10 B11 C2 -99.9(3)
B12 B10 B11 B6 -137.4(3)
B12 B10 B11 B7 -38.1(2)
